data_4109949
loop_
_publ_author_name
'Takahito Watanabe'
'Hisako Hashimoto'
'Hiromi Tobita'

_publ_contact_author_address
;
    ENTER CONTACT AUTHOR ADDRESS
;
_publ_contact_author_email hhashimoto@mail.tains.tohoku.ac.jp
_publ_contact_author_name 'Hisako Hashimoto'
_publ_section_title
;
 Reactions of Hydrido(hydrosilylene)tungsten Complexes with
 \a,\b-Unsaturated Carbonyl Compounds: Selective Formation of
 (\h3-Siloxyallyl)tungsten Complexes
;
_journal_name_full 'Journal of the American Chemical Society'
_journal_page_first 11338
_journal_page_last 11339
_journal_paper_doi 10.1021/ja074629e
_journal_volume 129
_journal_year 2007
_chemical_formula_moiety 'C27 H52 O3 Si4 W'
_chemical_formula_sum 'C27 H52 O3 Si4 W'
_chemical_formula_weight 720.90
_chemical_name_systematic
; 
 ? 
;
_space_group_IT_number 33
_symmetry_cell_setting orthorhombic
_symmetry_space_group_name_Hall 'P 2c -2n'
_symmetry_space_group_name_H-M 'P n a 21'
_atom_sites_solution_hydrogens geom
_atom_sites_solution_primary heavy
_atom_sites_solution_secondary difmap
_audit_creation_method SHELXL-97
_cell_angle_alpha 90.00
_cell_angle_beta 90.00
_cell_angle_gamma 90.00
_cell_formula_units_Z 4
_cell_length_a 13.8869(4)
_cell_length_b 8.9296(4)
_cell_length_c 26.3746(8)
_cell_measurement_reflns_used 41979
_cell_measurement_temperature 150(2)
_cell_measurement_theta_max 27.48
_cell_measurement_theta_min 0.77
_cell_volume 3270.6(2)
_computing_cell_refinement PROCESS-AUTO
_computing_data_collection PROCESS-AUTO
_computing_data_reduction 'teXsan Ver.1.11'
_computing_molecular_graphics ORTEP
_computing_structure_refinement 'SHELXL-97 (Sheldrick, 1997)'
_computing_structure_solution 'SHELXS-97 (Sheldrick, 1997)'
_diffrn_ambient_temperature 150(2)
_diffrn_detector_area_resol_mean 10
_diffrn_measured_fraction_theta_full 1.000
_diffrn_measured_fraction_theta_max 1.000
_diffrn_measurement_device_type 'Rigaku RAXIS-RAPID Imaging Plate'
_diffrn_measurement_method \w
_diffrn_radiation_monochromator graphite
_diffrn_radiation_source 'Rotating-anode X-ray tube'
_diffrn_radiation_type MoK\a
_diffrn_radiation_wavelength 0.71073
_diffrn_reflns_av_R_equivalents 0.0446
_diffrn_reflns_av_sigmaI/netI 0.0259
_diffrn_reflns_limit_h_max 18
_diffrn_reflns_limit_h_min -18
_diffrn_reflns_limit_k_max 11
_diffrn_reflns_limit_k_min -11
_diffrn_reflns_limit_l_max 34
_diffrn_reflns_limit_l_min -32
_diffrn_reflns_number 29695
_diffrn_reflns_theta_full 27.48
_diffrn_reflns_theta_max 27.48
_diffrn_reflns_theta_min 1.54
_exptl_absorpt_coefficient_mu 3.703
_exptl_absorpt_correction_T_max 0.8365
_exptl_absorpt_correction_T_min 0.4237
_exptl_absorpt_correction_type multi-scan
_exptl_absorpt_process_details 'ABSCOR (Higashi, 1995)'
_exptl_crystal_colour yellow
_exptl_crystal_density_diffrn 1.464
_exptl_crystal_description platelet
_exptl_crystal_F_000 1472
_exptl_crystal_size_max 0.28
_exptl_crystal_size_mid 0.19
_exptl_crystal_size_min 0.05
_refine_diff_density_max 1.355
_refine_diff_density_min -1.265
_refine_diff_density_rms 0.154
_refine_ls_abs_structure_details 'Flack H D (1983), Acta Cryst. A39, 876-881'
_refine_ls_abs_structure_Flack 0.011(8)
_refine_ls_extinction_method none
_refine_ls_goodness_of_fit_ref 1.286
_refine_ls_hydrogen_treatment mixed
_refine_ls_matrix_type full
_refine_ls_number_parameters 339
_refine_ls_number_reflns 6991
_refine_ls_number_restraints 1
_refine_ls_restrained_S_all 1.286
_refine_ls_R_factor_all 0.0374
_refine_ls_R_factor_gt 0.0313
_refine_ls_shift/su_max 0.002
_refine_ls_shift/su_mean 0.000
_refine_ls_structure_factor_coef Fsqd
_refine_ls_weighting_details 'calc w=1/[\s^2^(Fo^2^)+(0.0417P)^2^+3.6978P] where P=(Fo^2^+2Fc^2^)/3'
_refine_ls_weighting_scheme calc
_refine_ls_wR_factor_gt 0.0781
_refine_ls_wR_factor_ref 0.0851
_reflns_number_gt 6474
_reflns_number_total 6991
_reflns_threshold_expression >2sigma(I)
_cod_data_source_file ja074629esi20070709_104555.cif
_cod_data_source_block complex2b
_cod_database_code 4109949

loop_
_symmetry_equiv_pos_as_xyz
'x, y, z'
'-x, -y, z+1/2'
'-x+1/2, y+1/2, z+1/2'
'x+1/2, -y+1/2, z'

loop_
_atom_site_label
_atom_site_type_symbol
_atom_site_fract_x
_atom_site_fract_y
_atom_site_fract_z
_atom_site_U_iso_or_equiv
_atom_site_adp_type
_atom_site_occupancy
_atom_site_symmetry_multiplicity
_atom_site_calc_flag
_atom_site_refinement_flags
W W 0.561618(13) 0.038379(19) 0.000168(11) 0.01673(6) Uani 1 1 d .
Si1 Si 0.62302(12) -0.05054(18) 0.17020(6) 0.0183(3) Uani 1 1 d .
H1 H 0.550(4) 0.031(7) 0.185(3) 0.014(17) Uiso 1 1 d .
H2 H 0.594(5) -0.175(8) 0.181(3) 0.024(18) Uiso 1 1 d .
Si2 Si 0.68979(13) -0.05445(17) 0.27777(6) 0.0191(3) Uani 1 1 d .
Si3 Si 0.73770(12) 0.21959(18) 0.20621(7) 0.0191(3) Uani 1 1 d .
Si4 Si 0.84075(12) -0.09061(19) 0.18930(7) 0.0207(3) Uani 1 1 d .
O1 O 0.7789(3) -0.0354(6) 0.01157(19) 0.0364(14) Uani 1 1 d .
O2 O 0.6270(5) 0.3623(6) 0.0255(2) 0.0474(15) Uani 1 1 d .
O3 O 0.6535(4) -0.0489(5) 0.1098(2) 0.0179(10) Uani 1 1 d .
C1 C 0.6993(5) -0.0074(6) 0.0081(2) 0.0219(15) Uani 1 1 d .
C2 C 0.6057(5) 0.2371(7) 0.0188(3) 0.0301(15) Uani 1 1 d .
C3 C 0.4757(5) 0.0892(9) 0.0726(3) 0.0287(15) Uani 1 1 d .
H3 H 0.5266 0.1581 0.0785 0.034 Uiso 1 1 calc R
H4 H 0.4114 0.1242 0.0697 0.034 Uiso 1 1 calc R
C4 C 0.4959(6) -0.0669(8) 0.0683(3) 0.0245(15) Uani 1 1 d .
H5 H 0.4454 -0.1366 0.0624 0.029 Uiso 1 1 calc R
C5 C 0.5943(4) -0.1175(7) 0.0728(2) 0.0222(12) Uani 1 1 d .
C6 C 0.6190(6) -0.2780(8) 0.0645(3) 0.0327(15) Uani 1 1 d .
H6 H 0.6860 -0.2859 0.0532 0.049 Uiso 1 1 calc R
H7 H 0.5764 -0.3201 0.0385 0.049 Uiso 1 1 calc R
H8 H 0.6108 -0.3335 0.0963 0.049 Uiso 1 1 calc R
C7 C 0.7256(4) 0.0074(6) 0.2106(2) 0.0173(11) Uani 1 1 d .
C8 C 0.5591(5) -0.0201(8) 0.2900(3) 0.0300(15) Uani 1 1 d .
H9 H 0.5441 -0.0449 0.3253 0.045 Uiso 1 1 calc R
H10 H 0.5204 -0.0829 0.2674 0.045 Uiso 1 1 calc R
H11 H 0.5442 0.0856 0.2838 0.045 Uiso 1 1 calc R
C9 C 0.7066(5) -0.2596(7) 0.2887(3) 0.0275(14) Uani 1 1 d .
H12 H 0.7746 -0.2855 0.2844 0.041 Uiso 1 1 calc R
H13 H 0.6677 -0.3160 0.2643 0.041 Uiso 1 1 calc R
H14 H 0.6861 -0.2849 0.3232 0.041 Uiso 1 1 calc R
C10 C 0.7577(5) 0.0433(8) 0.3292(3) 0.0286(14) Uani 1 1 d .
H15 H 0.7446 0.1510 0.3275 0.043 Uiso 1 1 calc R
H16 H 0.8269 0.0258 0.3247 0.043 Uiso 1 1 calc R
H17 H 0.7373 0.0043 0.3622 0.043 Uiso 1 1 calc R
C11 C 0.7241(5) 0.2861(7) 0.1396(3) 0.0309(15) Uani 1 1 d .
H18 H 0.7325 0.3950 0.1384 0.046 Uiso 1 1 calc R
H19 H 0.6598 0.2600 0.1271 0.046 Uiso 1 1 calc R
H20 H 0.7729 0.2381 0.1182 0.046 Uiso 1 1 calc R
C12 C 0.6411(5) 0.3216(7) 0.2425(3) 0.0328(15) Uani 1 1 d .
H21 H 0.6517 0.4298 0.2398 0.049 Uiso 1 1 calc R
H22 H 0.6434 0.2916 0.2782 0.049 Uiso 1 1 calc R
H23 H 0.5779 0.2964 0.2283 0.049 Uiso 1 1 calc R
C13 C 0.8547(4) 0.2901(8) 0.2318(3) 0.0292(14) Uani 1 1 d .
H24 H 0.9079 0.2460 0.2125 0.044 Uiso 1 1 calc R
H25 H 0.8605 0.2619 0.2676 0.044 Uiso 1 1 calc R
H26 H 0.8569 0.3994 0.2287 0.044 Uiso 1 1 calc R
C14 C 0.8162(5) -0.2897(7) 0.1700(3) 0.0315(15) Uani 1 1 d .
H27 H 0.7790 -0.2906 0.1384 0.047 Uiso 1 1 calc R
H28 H 0.7795 -0.3400 0.1968 0.047 Uiso 1 1 calc R
H29 H 0.8774 -0.3422 0.1648 0.047 Uiso 1 1 calc R
C15 C 0.8982(5) -0.0016(9) 0.1339(3) 0.0357(17) Uani 1 1 d .
H30 H 0.9106 0.1042 0.1413 0.054 Uiso 1 1 calc R
H31 H 0.8553 -0.0094 0.1045 0.054 Uiso 1 1 calc R
H32 H 0.9592 -0.0523 0.1265 0.054 Uiso 1 1 calc R
C16 C 0.9320(4) -0.0968(8) 0.2415(3) 0.0291(14) Uani 1 1 d .
H33 H 0.9917 -0.1418 0.2288 0.044 Uiso 1 1 calc R
H34 H 0.9070 -0.1569 0.2696 0.044 Uiso 1 1 calc R
H35 H 0.9451 0.0052 0.2533 0.044 Uiso 1 1 calc R
C17 C 0.4215(4) -0.0327(7) -0.0461(3) 0.0198(12) Uani 1 1 d .
C18 C 0.4437(4) 0.1192(7) -0.0576(2) 0.0194(12) Uani 1 1 d .
C19 C 0.5352(5) 0.1222(7) -0.0827(2) 0.0211(12) Uani 1 1 d .
C20 C 0.5687(4) -0.0274(7) -0.0864(2) 0.0223(13) Uani 1 1 d .
C21 C 0.4999(5) -0.1243(7) -0.0636(3) 0.0215(14) Uani 1 1 d .
C22 C 0.3281(5) -0.0872(9) -0.0232(3) 0.0350(16) Uani 1 1 d .
H36 H 0.3144 -0.0304 0.0078 0.052 Uiso 1 1 calc R
H37 H 0.3337 -0.1938 -0.0149 0.052 Uiso 1 1 calc R
H38 H 0.2757 -0.0727 -0.0476 0.052 Uiso 1 1 calc R
C23 C 0.3790(5) 0.2520(8) -0.0490(3) 0.0296(14) Uani 1 1 d .
H39 H 0.3394 0.2687 -0.0792 0.044 Uiso 1 1 calc R
H40 H 0.4183 0.3410 -0.0424 0.044 Uiso 1 1 calc R
H41 H 0.3372 0.2326 -0.0198 0.044 Uiso 1 1 calc R
C24 C 0.5828(5) 0.2582(8) -0.1055(3) 0.0294(15) Uani 1 1 d .
H42 H 0.6521 0.2400 -0.1089 0.044 Uiso 1 1 calc R
H43 H 0.5721 0.3449 -0.0834 0.044 Uiso 1 1 calc R
H44 H 0.5551 0.2781 -0.1390 0.044 Uiso 1 1 calc R
C25 C 0.6601(7) -0.0809(12) -0.1132(3) 0.0333(19) Uani 1 1 d .
H45 H 0.6800 -0.1775 -0.0990 0.050 Uiso 1 1 calc R
H46 H 0.7115 -0.0073 -0.1082 0.050 Uiso 1 1 calc R
H47 H 0.6472 -0.0923 -0.1495 0.050 Uiso 1 1 calc R
C26 C 0.4990(6) -0.2934(7) -0.0661(3) 0.0308(15) Uani 1 1 d .
H48 H 0.4612 -0.3336 -0.0373 0.037 Uiso 1 1 calc R
H49 H 0.5656 -0.3318 -0.0632 0.037 Uiso 1 1 calc R
C27 C 0.4549(6) -0.3467(8) -0.1158(3) 0.0368(18) Uani 1 1 d .
H50 H 0.3896 -0.3064 -0.1191 0.055 Uiso 1 1 calc R
H51 H 0.4524 -0.4564 -0.1161 0.055 Uiso 1 1 calc R
H52 H 0.4945 -0.3117 -0.1442 0.055 Uiso 1 1 calc R

loop_
_atom_site_aniso_label
_atom_site_aniso_U_11
_atom_site_aniso_U_22
_atom_site_aniso_U_33
_atom_site_aniso_U_23
_atom_site_aniso_U_13
_atom_site_aniso_U_12
W 0.02135(10) 0.01443(9) 0.01440(9) 0.00008(16) 0.00134(15) 0.00002(8)
Si1 0.0178(7) 0.0216(8) 0.0155(7) -0.0020(6) 0.0016(6) -0.0024(6)
Si2 0.0237(8) 0.0172(7) 0.0164(7) -0.0005(6) 0.0001(7) -0.0021(6)
Si3 0.0170(7) 0.0157(7) 0.0248(8) 0.0009(6) -0.0013(7) -0.0012(6)
Si4 0.0180(7) 0.0205(8) 0.0235(8) -0.0010(6) 0.0021(7) 0.0045(6)
O1 0.027(2) 0.046(3) 0.036(4) 0.006(2) 0.005(2) -0.001(2)
O2 0.086(4) 0.018(2) 0.039(3) -0.001(2) -0.013(3) -0.011(3)
O3 0.022(2) 0.014(2) 0.018(2) -0.0013(17) 0.0000(19) -0.0027(17)
C1 0.040(3) 0.019(2) 0.007(4) 0.0020(19) 0.004(3) -0.001(2)
C2 0.037(4) 0.023(3) 0.030(3) 0.002(2) -0.006(3) -0.004(3)
C3 0.024(3) 0.034(4) 0.028(4) 0.000(3) -0.010(3) 0.006(3)
C4 0.036(4) 0.020(3) 0.018(3) 0.001(3) 0.009(3) 0.001(3)
C5 0.025(3) 0.025(3) 0.017(3) 0.001(2) -0.004(2) -0.008(3)
C6 0.045(4) 0.027(3) 0.026(3) 0.004(3) -0.004(3) 0.002(3)
C7 0.016(2) 0.019(3) 0.017(3) 0.002(2) 0.004(2) 0.002(2)
C8 0.027(3) 0.041(4) 0.022(3) -0.005(3) 0.010(3) -0.005(3)
C9 0.034(4) 0.023(3) 0.026(3) 0.006(2) -0.005(3) -0.006(3)
C10 0.034(3) 0.031(3) 0.020(3) -0.002(3) -0.002(3) -0.004(3)
C11 0.039(4) 0.022(3) 0.031(3) 0.008(3) -0.004(3) -0.006(3)
C12 0.037(4) 0.018(3) 0.043(4) -0.007(3) 0.002(3) 0.006(3)
C13 0.022(3) 0.026(3) 0.040(4) 0.002(3) -0.006(3) -0.005(3)
C14 0.031(3) 0.025(3) 0.038(4) -0.008(3) -0.003(3) 0.006(3)
C15 0.026(3) 0.047(4) 0.034(4) 0.001(3) 0.015(3) 0.005(3)
C16 0.016(3) 0.034(3) 0.037(4) -0.001(3) -0.005(3) 0.005(3)
C17 0.013(3) 0.023(3) 0.024(3) -0.002(2) -0.004(2) -0.006(2)
C18 0.023(3) 0.020(3) 0.015(3) 0.006(2) -0.002(2) 0.007(2)
C19 0.027(3) 0.023(3) 0.013(3) 0.001(2) 0.000(2) -0.003(3)
C20 0.026(3) 0.024(3) 0.017(3) 0.003(2) 0.002(3) 0.001(3)
C21 0.029(3) 0.013(3) 0.023(3) 0.001(3) -0.008(3) 0.003(3)
C22 0.027(3) 0.043(4) 0.035(4) -0.001(3) 0.002(3) -0.018(3)
C23 0.029(3) 0.026(3) 0.033(4) 0.000(3) -0.004(3) 0.010(3)
C24 0.035(4) 0.028(3) 0.026(3) 0.007(3) 0.001(3) -0.007(3)
C25 0.037(4) 0.042(5) 0.021(4) -0.003(3) 0.006(3) 0.014(4)
C26 0.044(4) 0.018(3) 0.030(3) 0.001(3) -0.012(3) 0.006(3)
C27 0.053(5) 0.019(3) 0.038(4) -0.005(3) -0.015(4) 0.005(3)

loop_
_atom_type_symbol
_atom_type_description
_atom_type_scat_dispersion_real
_atom_type_scat_dispersion_imag
_atom_type_scat_source
C C 0.0033 0.0016 'International Tables Vol C Tables 4.2.6.8 and 6.1.1.4'
H H 0.0000 0.0000 'International Tables Vol C Tables 4.2.6.8 and 6.1.1.4'
O O 0.0106 0.0060 'International Tables Vol C Tables 4.2.6.8 and 6.1.1.4'
Si Si 0.0817 0.0704 'International Tables Vol C Tables 4.2.6.8 and 6.1.1.4'
W W -0.8490 6.8722 'International Tables Vol C Tables 4.2.6.8 and 6.1.1.4'

loop_
_geom_angle_atom_site_label_1
_geom_angle_atom_site_label_2
_geom_angle_atom_site_label_3
_geom_angle
_geom_angle_publ_flag
C2 W C1 81.7(3) y
C2 W C4 108.2(3) ?
C1 W C4 103.0(3) ?
C2 W C3 76.9(3) ?
C1 W C3 117.2(3) ?
C4 W C3 36.7(3) y
C2 W C19 89.6(3) ?
C1 W C19 108.6(2) ?
C4 W C19 145.7(3) ?
C3 W C19 129.2(2) ?
C2 W C18 95.9(3) ?
C1 W C18 144.2(2) ?
C4 W C18 111.6(3) ?
C3 W C18 96.7(3) ?
C19 W C18 35.6(2) ?
C2 W C20 117.3(3) ?
C1 W C20 90.6(2) ?
C4 W C20 133.9(2) ?
C3 W C20 151.1(2) ?
C19 W C20 35.1(2) ?
C18 W C20 58.6(2) ?
C2 W C17 129.1(3) ?
C1 W C17 142.5(2) ?
C4 W C17 88.0(3) ?
C3 W C17 93.1(2) ?
C19 W C17 58.6(2) ?
C18 W C17 35.0(2) ?
C20 W C17 58.2(2) ?
C2 W C21 148.2(3) ?
C1 W C21 107.3(2) ?
C4 W C21 99.5(3) ?
C3 W C21 121.4(3) ?
C19 W C21 58.6(2) ?
C18 W C21 58.6(2) ?
C20 W C21 34.9(2) ?
C17 W C21 35.1(2) ?
C2 W C5 105.5(2) ?
C1 W C5 67.2(2) ?
C4 W C5 36.0(2) y
C3 W C5 63.3(2) ?
C19 W C5 163.1(2) ?
C18 W C5 145.4(2) ?
C20 W C5 128.1(2) ?
C17 W C5 114.0(2) ?
C21 W C5 106.1(2) ?
O3 Si1 C7 110.9(3) y
O3 Si1 H1 118(3) ?
C7 Si1 H1 106(3) ?
O3 Si1 H2 109(3) ?
C7 Si1 H2 112(3) ?
H1 Si1 H2 100(4) y
C10 Si2 C9 106.4(3) ?
C10 Si2 C8 106.8(3) ?
C9 Si2 C8 104.8(3) ?
C10 Si2 C7 113.8(3) ?
C9 Si2 C7 113.1(3) ?
C8 Si2 C7 111.3(3) ?
C11 Si3 C13 108.7(3) ?
C11 Si3 C12 104.7(3) ?
C13 Si3 C12 105.8(3) ?
C11 Si3 C7 111.4(3) ?
C13 Si3 C7 112.9(3) ?
C12 Si3 C7 112.8(3) ?
C15 Si4 C16 107.6(3) ?
C15 Si4 C14 105.7(4) ?
C16 Si4 C14 107.1(3) ?
C15 Si4 C7 113.5(3) ?
C16 Si4 C7 111.4(3) ?
C14 Si4 C7 111.2(3) ?
C5 O3 Si1 120.8(4) y
O1 C1 W 178.4(6) y
O2 C2 W 172.8(6) y
C4 C3 W 68.8(4) ?
C4 C3 H3 120.0 ?
W C3 H3 82.9 ?
C4 C3 H4 120.0 ?
W C3 H4 119.0 ?
H3 C3 H4 120.0 ?
C3 C4 C5 119.0(6) ?
C3 C4 W 74.5(4) ?
C5 C4 W 79.2(4) ?
C3 C4 H5 120.5 ?
C5 C4 H5 120.5 ?
W C4 H5 116.7 ?
O3 C5 C4 118.2(6) ?
O3 C5 C6 112.6(5) ?
C4 C5 C6 120.4(6) ?
O3 C5 W 114.0(4) ?
C4 C5 W 64.8(3) ?
C6 C5 W 118.7(4) ?
C5 C6 H6 109.5 ?
C5 C6 H7 109.5 ?
H6 C6 H7 109.5 ?
C5 C6 H8 109.5 ?
H6 C6 H8 109.5 ?
H7 C6 H8 109.5 ?
Si1 C7 Si3 108.1(3) ?
Si1 C7 Si4 110.3(3) ?
Si3 C7 Si4 111.3(3) ?
Si1 C7 Si2 104.6(3) ?
Si3 C7 Si2 111.4(3) ?
Si4 C7 Si2 110.9(3) ?
Si2 C8 H9 109.5 ?
Si2 C8 H10 109.5 ?
H9 C8 H10 109.5 ?
Si2 C8 H11 109.5 ?
H9 C8 H11 109.5 ?
H10 C8 H11 109.5 ?
Si2 C9 H12 109.5 ?
Si2 C9 H13 109.5 ?
H12 C9 H13 109.5 ?
Si2 C9 H14 109.5 ?
H12 C9 H14 109.5 ?
H13 C9 H14 109.5 ?
Si2 C10 H15 109.5 ?
Si2 C10 H16 109.5 ?
H15 C10 H16 109.5 ?
Si2 C10 H17 109.5 ?
H15 C10 H17 109.5 ?
H16 C10 H17 109.5 ?
Si3 C11 H18 109.5 ?
Si3 C11 H19 109.5 ?
H18 C11 H19 109.5 ?
Si3 C11 H20 109.5 ?
H18 C11 H20 109.5 ?
H19 C11 H20 109.5 ?
Si3 C12 H21 109.5 ?
Si3 C12 H22 109.5 ?
H21 C12 H22 109.5 ?
Si3 C12 H23 109.5 ?
H21 C12 H23 109.5 ?
H22 C12 H23 109.5 ?
Si3 C13 H24 109.5 ?
Si3 C13 H25 109.5 ?
H24 C13 H25 109.5 ?
Si3 C13 H26 109.5 ?
H24 C13 H26 109.5 ?
H25 C13 H26 109.5 ?
Si4 C14 H27 109.5 ?
Si4 C14 H28 109.5 ?
H27 C14 H28 109.5 ?
Si4 C14 H29 109.5 ?
H27 C14 H29 109.5 ?
H28 C14 H29 109.5 ?
Si4 C15 H30 109.5 ?
Si4 C15 H31 109.5 ?
H30 C15 H31 109.5 ?
Si4 C15 H32 109.5 ?
H30 C15 H32 109.5 ?
H31 C15 H32 109.5 ?
Si4 C16 H33 109.5 ?
Si4 C16 H34 109.5 ?
H33 C16 H34 109.5 ?
Si4 C16 H35 109.5 ?
H33 C16 H35 109.5 ?
H34 C16 H35 109.5 ?
C18 C17 C21 108.0(5) ?
C18 C17 C22 125.3(6) ?
C21 C17 C22 126.5(6) ?
C18 C17 W 71.2(3) ?
C21 C17 W 72.4(3) ?
C22 C17 W 125.6(5) ?
C17 C18 C19 108.0(5) ?
C17 C18 C23 126.1(6) ?
C19 C18 C23 125.7(6) ?
C17 C18 W 73.8(3) ?
C19 C18 W 71.8(3) ?
C23 C18 W 124.1(5) ?
C20 C19 C18 107.7(5) ?
C20 C19 C24 126.0(6) ?
C18 C19 C24 126.0(6) ?
C20 C19 W 73.2(3) ?
C18 C19 W 72.6(3) ?
C24 C19 W 124.1(4) ?
C19 C20 C21 108.9(5) ?
C19 C20 C25 126.7(6) ?
C21 C20 C25 124.2(6) ?
C19 C20 W 71.7(3) ?
C21 C20 W 73.5(4) ?
C25 C20 W 124.0(5) ?
C20 C21 C17 107.4(5) ?
C20 C21 C26 126.6(6) ?
C17 C21 C26 125.1(6) ?
C20 C21 W 71.7(4) ?
C17 C21 W 72.4(3) ?
C26 C21 W 130.0(4) ?
C17 C22 H36 109.5 ?
C17 C22 H37 109.5 ?
H36 C22 H37 109.5 ?
C17 C22 H38 109.5 ?
H36 C22 H38 109.5 ?
H37 C22 H38 109.5 ?
C18 C23 H39 109.5 ?
C18 C23 H40 109.5 ?
H39 C23 H40 109.5 ?
C18 C23 H41 109.5 ?
H39 C23 H41 109.5 ?
H40 C23 H41 109.5 ?
C19 C24 H42 109.5 ?
C19 C24 H43 109.5 ?
H42 C24 H43 109.5 ?
C19 C24 H44 109.5 ?
H42 C24 H44 109.5 ?
H43 C24 H44 109.5 ?
C20 C25 H45 109.5 ?
C20 C25 H46 109.5 ?
H45 C25 H46 109.5 ?
C20 C25 H47 109.5 ?
H45 C25 H47 109.5 ?
H46 C25 H47 109.5 ?
C21 C26 C27 110.6(5) ?
C21 C26 H48 109.5 ?
C27 C26 H48 109.5 ?
C21 C26 H49 109.5 ?
C27 C26 H49 109.5 ?
H48 C26 H49 108.1 ?
C26 C27 H50 109.5 ?
C26 C27 H51 109.5 ?
H50 C27 H51 109.5 ?
C26 C27 H52 109.5 ?
H50 C27 H52 109.5 ?
H51 C27 H52 109.5 ?

loop_
_geom_bond_atom_site_label_1
_geom_bond_atom_site_label_2
_geom_bond_distance
_geom_bond_publ_flag
W C2 1.941(7) y
W C1 1.966(7) y
W C4 2.223(7) y
W C3 2.298(8) y
W C19 2.340(6) ?
W C18 2.350(6) ?
W C20 2.360(7) ?
W C17 2.383(6) ?
W C21 2.383(6) ?
W C5 2.412(6) y
Si1 O3 1.650(6) y
Si1 C7 1.853(6) y
Si1 H1 1.30(6) y
Si1 H2 1.22(7) y
Si2 C10 1.868(7) ?
Si2 C9 1.869(7) ?
Si2 C8 1.869(7) ?
Si2 C7 1.920(6) y
Si3 C11 1.865(7) ?
Si3 C13 1.868(7) ?
Si3 C12 1.883(7) ?
Si3 C7 1.906(6) y
Si4 C15 1.845(8) ?
Si4 C16 1.871(7) ?
Si4 C14 1.880(7) ?
Si4 C7 1.908(6) y
O1 C1 1.138(8) y
O2 C2 1.170(8) y
O3 C5 1.414(8) y
C3 C4 1.427(10) y
C3 H3 0.9500 ?
C3 H4 0.9500 ?
C4 C5 1.444(10) y
C4 H5 0.9500 ?
C5 C6 1.489(9) y
C6 H6 0.9800 ?
C6 H7 0.9800 ?
C6 H8 0.9800 ?
C8 H9 0.9800 ?
C8 H10 0.9800 ?
C8 H11 0.9800 ?
C9 H12 0.9800 ?
C9 H13 0.9800 ?
C9 H14 0.9800 ?
C10 H15 0.9800 ?
C10 H16 0.9800 ?
C10 H17 0.9800 ?
C11 H18 0.9800 ?
C11 H19 0.9800 ?
C11 H20 0.9800 ?
C12 H21 0.9800 ?
C12 H22 0.9800 ?
C12 H23 0.9800 ?
C13 H24 0.9800 ?
C13 H25 0.9800 ?
C13 H26 0.9800 ?
C14 H27 0.9800 ?
C14 H28 0.9800 ?
C14 H29 0.9800 ?
C15 H30 0.9800 ?
C15 H31 0.9800 ?
C15 H32 0.9800 ?
C16 H33 0.9800 ?
C16 H34 0.9800 ?
C16 H35 0.9800 ?
C17 C18 1.423(9) ?
C17 C21 1.439(9) ?
C17 C22 1.511(8) ?
C18 C19 1.434(9) ?
C18 C23 1.505(9) ?
C19 C20 1.419(9) ?
C19 C24 1.507(9) ?
C20 C21 1.422(9) ?
C20 C25 1.528(10) ?
C21 C26 1.511(8) ?
C22 H36 0.9800 ?
C22 H37 0.9800 ?
C22 H38 0.9800 ?
C23 H39 0.9800 ?
C23 H40 0.9800 ?
C23 H41 0.9800 ?
C24 H42 0.9800 ?
C24 H43 0.9800 ?
C24 H44 0.9800 ?
C25 H45 0.9800 ?
C25 H46 0.9800 ?
C25 H47 0.9800 ?
C26 C27 1.523(9) ?
C26 H48 0.9900 ?
C26 H49 0.9900 ?
C27 H50 0.9800 ?
C27 H51 0.9800 ?
C27 H52 0.9800 ?
